data_4337165
loop_
_publ_author_name
'Gao, Yuan'
'Dai, Zhongran'
'Zhang, Jinjin'
'Ma, Xinxian'
'Tang, Ning'
'Wu, Jincai'

_publ_section_title
;
 Trinuclear and Tetranuclear Magnesium Alkoxide Clusters as Highly Active
 Initiators for Ring-Opening Polymerization of l-Lactide.
;
_journal_issue 2
_journal_name_full 'Inorganic chemistry'
_journal_page_first 716
_journal_page_last 726
_journal_paper_doi 10.1021/ic401459a
_journal_volume 53
_journal_year 2014
_chemical_formula_moiety 'C42 H76 Mg4 O14 C4 O'
_chemical_formula_sum 'C23 H38 Mg2 O7.5'
_chemical_formula_weight 483.15
_chemical_name_systematic
;
 ?
;
_space_group_crystal_system triclinic
_space_group_IT_number 2
_space_group_name_Hall '-P 1'
_space_group_name_H-M_alt 'P -1'
_symmetry_space_group_name_Hall '-P 1'
_symmetry_space_group_name_H-M 'P -1'
_atom_sites_solution_hydrogens geom
_audit_creation_method SHELXL-2013
_cell_angle_alpha 109.035(13)
_cell_angle_beta 104.169(12)
_cell_angle_gamma 105.590(14)
_cell_formula_units_Z 2
_cell_length_a 10.4677(16)
_cell_length_b 10.9528(18)
_cell_length_c 13.4461(17)
_cell_measurement_reflns_used 4229
_cell_measurement_temperature 150.01(10)
_cell_measurement_theta_max 27.5170
_cell_measurement_theta_min 3.4330
_cell_volume 1306.8(4)
_computing_cell_refinement
;
CrysAlisPro, Agilent Technologies,
Version 1.171.36.28 (release 01-02-2013 CrysAlis171 .NET)
(compiled Feb  1 2013,16:14:44)
;
_computing_data_collection
;
CrysAlisPro, Agilent Technologies,
Version 1.171.36.28 (release 01-02-2013 CrysAlis171 .NET)
(compiled Feb  1 2013,16:14:44)
;
_computing_data_reduction
;
CrysAlisPro, Agilent Technologies,
Version 1.171.36.28 (release 01-02-2013 CrysAlis171 .NET)
(compiled Feb  1 2013,16:14:44)
;
_computing_structure_refinement 'SHELXL-2013 (Sheldrick, 2013)'
_diffrn_ambient_temperature 150.01(10)
_diffrn_detector_area_resol_mean 16.0733
_diffrn_measured_fraction_theta_full 0.998
_diffrn_measured_fraction_theta_max 0.884
_diffrn_measurement_device_type 'SuperNova, Dual, Cu at zero, Eos'
_diffrn_measurement_method '\w scans'
_diffrn_radiation_type MoK\a
_diffrn_radiation_wavelength 0.71073
_diffrn_reflns_av_R_equivalents 0.0231
_diffrn_reflns_av_unetI/netI 0.0458
_diffrn_reflns_Laue_measured_fraction_full 0.998
_diffrn_reflns_Laue_measured_fraction_max 0.884
_diffrn_reflns_limit_h_max 13
_diffrn_reflns_limit_h_min -14
_diffrn_reflns_limit_k_max 14
_diffrn_reflns_limit_k_min -14
_diffrn_reflns_limit_l_max 17
_diffrn_reflns_limit_l_min -15
_diffrn_reflns_number 9790
_diffrn_reflns_point_group_measured_fraction_full 0.998
_diffrn_reflns_point_group_measured_fraction_max 0.884
_diffrn_reflns_theta_full 25.000
_diffrn_reflns_theta_max 28.565
_diffrn_reflns_theta_min 3.005
_diffrn_source 'SuperNova (Mo) X-ray Source'
_exptl_absorpt_coefficient_mu 0.132
_exptl_absorpt_correction_T_max 1.00000
_exptl_absorpt_correction_T_min 0.98495
_exptl_absorpt_correction_type multi-scan
_exptl_absorpt_process_details
;
CrysAlisPro, Agilent Technologies,
Version 1.171.36.28 (release 01-02-2013 CrysAlis171 .NET)
(compiled Feb  1 2013,16:14:44)
Empirical absorption correction using spherical harmonics,
 implemented in SCALE3 ABSPACK scaling algorithm.
;
_exptl_crystal_colour 'clear light colourless'
_exptl_crystal_density_diffrn 1.228
_exptl_crystal_density_method 'not measured'
_exptl_crystal_description block
_exptl_crystal_F_000 520
_exptl_crystal_size_max 0.2500
_exptl_crystal_size_mid 0.2300
_exptl_crystal_size_min 0.2100
_refine_diff_density_max 0.777
_refine_diff_density_min -0.552
_refine_diff_density_rms 0.062
_refine_ls_extinction_method none
_refine_ls_goodness_of_fit_ref 1.037
_refine_ls_hydrogen_treatment constr
_refine_ls_matrix_type full
_refine_ls_number_parameters 305
_refine_ls_number_reflns 5892
_refine_ls_number_restraints 15
_refine_ls_restrained_S_all 1.050
_refine_ls_R_factor_all 0.0755
_refine_ls_R_factor_gt 0.0577
_refine_ls_shift/su_max 0.000
_refine_ls_shift/su_mean 0.000
_refine_ls_structure_factor_coef Fsqd
_refine_ls_weighting_details
;
 w=1/[\s^2^(Fo^2^)+(0.0709P)^2^+1.1474P]
 where P=(Fo^2^+2Fc^2^)/3
;
_refine_ls_weighting_scheme calc
_refine_ls_wR_factor_gt 0.1490
_refine_ls_wR_factor_ref 0.1645
_reflns_Friedel_coverage 0.000
_reflns_number_gt 4512
_reflns_number_total 5892
_reflns_threshold_expression 'I > 2\s(I)'
_cod_data_source_file ic401459a_si_001.cif
_cod_data_source_block gaoyuan0506_1
_cod_original_formula_sum 'C23 H38 Mg2 O7.50'
_cod_database_code 4337165
_shelx_space_group_comment
;
The symmetry employed for this shelxl refinement is uniquely defined
by the following loop, which should always be used as a source of
symmetry information in preference to the above space-group names.
They are only intended as comments.
;

loop_
_space_group_symop_operation_xyz
'x, y, z'
'-x, -y, -z'

loop_
_atom_site_label
_atom_site_type_symbol
_atom_site_fract_x
_atom_site_fract_y
_atom_site_fract_z
_atom_site_U_iso_or_equiv
_atom_site_adp_type
_atom_site_occupancy
_atom_site_site_symmetry_order
_atom_site_calc_flag
_atom_site_refinement_flags_posn
_atom_site_refinement_flags_adp
_atom_site_refinement_flags_occupancy
Mg1 Mg 0.68718(8) 0.72176(7) 0.18468(6) 0.02349(19) Uani 1 1 d . . .
Mg2 Mg 0.37994(7) 0.55311(7) 0.01633(6) 0.02054(18) Uani 1 1 d . . .
O1 O 0.78747(19) 0.91150(17) 0.22555(15) 0.0357(4) Uani 1 1 d . . .
O2 O 0.75544(17) 0.56750(16) 0.14076(13) 0.0279(4) Uani 1 1 d . . .
O3 O 0.7965(3) 0.7281(2) 0.34746(15) 0.0552(6) Uani 1 1 d . . .
O4 O 0.58090(15) 0.62735(14) 0.00766(12) 0.0203(3) Uani 1 1 d . . .
O5 O 0.37932(17) 0.73309(16) -0.01853(15) 0.0309(4) Uani 1 1 d . . .
O6 O 0.49312(17) 0.66582(17) 0.18321(13) 0.0283(4) Uani 1 1 d . . .
O7 O 0.21630(17) 0.52828(17) 0.08649(14) 0.0300(4) Uani 1 1 d . . .
O8 O 0.4420(9) 0.4096(9) 0.3750(7) 0.112(2) Uani 0.5 1 d . U P
C1 C 0.8536(2) 1.0476(2) 0.26664(18) 0.0244(5) Uani 1 1 d . . .
C2 C 0.9776(2) 1.1047(2) 0.24523(18) 0.0240(4) Uani 1 1 d . . .
C3 C 1.0433(3) 1.2484(2) 0.2851(2) 0.0300(5) Uani 1 1 d . . .
H3 H 1.1229 1.2849 0.2691 0.036 Uiso 1 1 calc R U .
C4 C 0.9934(3) 1.3389(2) 0.3483(2) 0.0358(6) Uani 1 1 d . . .
H4 H 1.0386 1.4350 0.3744 0.043 Uiso 1 1 calc R U .
C5 C 0.8749(3) 1.2833(3) 0.3718(2) 0.0350(6) Uani 1 1 d . . .
H5 H 0.8413 1.3436 0.4144 0.042 Uiso 1 1 calc R U .
C6 C 0.8049(3) 1.1405(3) 0.33390(19) 0.0293(5) Uani 1 1 d . . .
C7 C 1.0345(3) 1.0052(2) 0.18040(19) 0.0269(5) Uani 1 1 d . . .
H7 H 0.9529 0.9277 0.1169 0.032 Uiso 1 1 calc R U .
C8 C 1.1066(3) 0.9437(3) 0.2545(2) 0.0369(6) Uani 1 1 d . . .
H8A H 1.1909 1.0163 0.3149 0.055 Uiso 1 1 calc R U .
H8B H 1.1320 0.8729 0.2094 0.055 Uiso 1 1 calc R U .
H8C H 1.0420 0.9033 0.2854 0.055 Uiso 1 1 calc R U .
C9 C 1.1371(3) 1.0700(3) 0.1314(2) 0.0378(6) Uani 1 1 d . . .
H9A H 1.0961 1.1178 0.0925 0.057 Uiso 1 1 calc R U .
H9B H 1.1541 0.9978 0.0795 0.057 Uiso 1 1 calc R U .
H9C H 1.2255 1.1352 0.1915 0.057 Uiso 1 1 calc R U .
C10 C 0.6767(3) 1.0831(3) 0.3626(2) 0.0381(6) Uani 1 1 d . . .
H10 H 0.6546 0.9829 0.3398 0.046 Uiso 1 1 calc R U .
C11 C 0.7061(4) 1.1486(4) 0.4887(3) 0.0594(9) Uani 1 1 d . . .
H11A H 0.7920 1.1432 0.5296 0.089 Uiso 1 1 calc R U .
H11B H 0.6279 1.0993 0.5040 0.089 Uiso 1 1 calc R U .
H11C H 0.7170 1.2447 0.5120 0.089 Uiso 1 1 calc R U .
C12 C 0.5459(3) 1.0989(4) 0.2966(3) 0.0593(9) Uani 1 1 d . . .
H12A H 0.5658 1.1960 0.3144 0.089 Uiso 1 1 calc R U .
H12B H 0.4670 1.0619 0.3168 0.089 Uiso 1 1 calc R U .
H12C H 0.5226 1.0488 0.2171 0.089 Uiso 1 1 calc R U .
C13 C 0.8273(4) 0.5386(4) 0.2266(2) 0.0622(10) Uani 1 1 d . . .
H13A H 0.7692 0.4476 0.2180 0.075 Uiso 1 1 calc R U .
H13B H 0.9150 0.5332 0.2175 0.075 Uiso 1 1 calc R U .
C14 C 0.8604(6) 0.6353(4) 0.3352(3) 0.0811(14) Uani 1 1 d . . .
H14A H 0.8374 0.5844 0.3796 0.097 Uiso 1 1 calc R U .
H14B H 0.9626 0.6872 0.3678 0.097 Uiso 1 1 calc R U .
C15 C 0.8295(5) 0.8335(4) 0.4520(2) 0.0652(10) Uani 1 1 d . . .
H15A H 0.8759 0.8108 0.5105 0.098 Uiso 1 1 calc R U .
H15B H 0.7436 0.8428 0.4601 0.098 Uiso 1 1 calc R U .
H15C H 0.8918 0.9198 0.4578 0.098 Uiso 1 1 calc R U .
C16 C 0.5799(3) 0.7040(3) -0.0586(2) 0.0309(5) Uani 1 1 d . . .
H16A H 0.5276 0.6406 -0.1376 0.037 Uiso 1 1 calc R U .
H16B H 0.6768 0.7533 -0.0499 0.037 Uiso 1 1 calc R U .
C17 C 0.5111(3) 0.8076(3) -0.0230(2) 0.0333(5) Uani 1 1 d . . .
H17A H 0.5726 0.8825 0.0506 0.040 Uiso 1 1 calc R U .
H17B H 0.4944 0.8477 -0.0771 0.040 Uiso 1 1 calc R U .
C18 C 0.2869(3) 0.8074(3) -0.0147(3) 0.0468(7) Uani 1 1 d . . .
H18A H 0.3356 0.8978 0.0477 0.070 Uiso 1 1 calc R U .
H18B H 0.2039 0.7565 -0.0053 0.070 Uiso 1 1 calc R U .
H18C H 0.2588 0.8181 -0.0839 0.070 Uiso 1 1 calc R U .
C19 C 0.4124(3) 0.7021(3) 0.2473(2) 0.0373(6) Uani 1 1 d . . .
H19A H 0.3911 0.7803 0.2396 0.045 Uiso 1 1 calc R U .
H19B H 0.4655 0.7301 0.3264 0.045 Uiso 1 1 calc R U .
C20 C 0.2758(3) 0.5786(3) 0.2071(2) 0.0414(6) Uani 1 1 d . . .
H20A H 0.2947 0.5064 0.2276 0.050 Uiso 1 1 calc R U .
H20B H 0.2104 0.6065 0.2407 0.050 Uiso 1 1 calc R U .
C21 C 0.0913(3) 0.4026(3) 0.0356(3) 0.0437(7) Uani 1 1 d . . .
H21A H 0.1128 0.3335 0.0580 0.066 Uiso 1 1 calc R U .
H21B H 0.0603 0.3683 -0.0452 0.066 Uiso 1 1 calc R U .
H21C H 0.0170 0.4218 0.0599 0.066 Uiso 1 1 calc R U .
C22 C 0.5704(10) 0.4946(8) 0.4436(12) 0.269(7) Uani 1 1 d . U .
C23 C 0.5710(9) 0.6188(8) 0.5270(7) 0.147(3) Uani 1 1 d . U .

loop_
_atom_site_aniso_label
_atom_site_aniso_U_11
_atom_site_aniso_U_22
_atom_site_aniso_U_33
_atom_site_aniso_U_23
_atom_site_aniso_U_13
_atom_site_aniso_U_12
Mg1 0.0234(4) 0.0220(4) 0.0211(4) 0.0062(3) 0.0059(3) 0.0083(3)
Mg2 0.0215(4) 0.0195(4) 0.0213(4) 0.0087(3) 0.0083(3) 0.0083(3)
O1 0.0344(9) 0.0229(8) 0.0365(10) 0.0030(7) 0.0160(8) 0.0005(7)
O2 0.0283(8) 0.0275(8) 0.0229(8) 0.0080(6) 0.0016(6) 0.0136(7)
O3 0.0785(16) 0.0555(13) 0.0215(9) 0.0040(9) -0.0016(9) 0.0435(12)
O4 0.0236(7) 0.0185(7) 0.0216(7) 0.0106(6) 0.0088(6) 0.0086(6)
O5 0.0290(8) 0.0254(8) 0.0451(10) 0.0189(7) 0.0141(8) 0.0149(7)
O6 0.0281(8) 0.0304(8) 0.0231(8) 0.0071(7) 0.0135(7) 0.0077(7)
O7 0.0252(8) 0.0309(9) 0.0341(9) 0.0127(7) 0.0141(7) 0.0092(7)
O8 0.106(5) 0.142(6) 0.120(6) 0.091(5) 0.057(4) 0.036(4)
C1 0.0252(11) 0.0216(10) 0.0193(10) 0.0056(8) 0.0039(8) 0.0059(9)
C2 0.0265(11) 0.0234(10) 0.0191(10) 0.0083(8) 0.0048(8) 0.0091(9)
C3 0.0314(12) 0.0251(11) 0.0313(12) 0.0148(10) 0.0072(10) 0.0080(10)
C4 0.0443(15) 0.0207(11) 0.0346(13) 0.0085(10) 0.0064(11) 0.0118(11)
C5 0.0434(14) 0.0306(12) 0.0298(12) 0.0073(10) 0.0102(11) 0.0219(11)
C6 0.0296(12) 0.0335(12) 0.0230(11) 0.0092(9) 0.0069(9) 0.0149(10)
C7 0.0304(12) 0.0248(11) 0.0250(11) 0.0097(9) 0.0114(9) 0.0097(10)
C8 0.0430(15) 0.0371(13) 0.0404(14) 0.0192(11) 0.0193(12) 0.0222(12)
C9 0.0397(14) 0.0426(14) 0.0389(14) 0.0203(12) 0.0221(12) 0.0161(12)
C10 0.0363(14) 0.0440(15) 0.0341(13) 0.0118(11) 0.0159(11) 0.0183(12)
C11 0.061(2) 0.079(2) 0.0402(17) 0.0210(16) 0.0283(16) 0.0248(18)
C12 0.0392(16) 0.080(2) 0.059(2) 0.0255(18) 0.0159(15) 0.0279(17)
C13 0.086(3) 0.069(2) 0.0285(14) 0.0113(14) -0.0014(15) 0.058(2)
C14 0.148(4) 0.087(3) 0.0324(16) 0.0280(17) 0.020(2) 0.088(3)
C15 0.100(3) 0.061(2) 0.0238(14) 0.0080(14) 0.0065(16) 0.041(2)
C16 0.0393(13) 0.0331(12) 0.0362(13) 0.0245(11) 0.0217(11) 0.0176(11)
C17 0.0374(13) 0.0287(12) 0.0467(15) 0.0259(11) 0.0197(12) 0.0149(11)
C18 0.0314(14) 0.0308(13) 0.075(2) 0.0201(14) 0.0106(14) 0.0179(12)
C19 0.0367(14) 0.0435(14) 0.0275(12) 0.0069(11) 0.0180(11) 0.0132(12)
C20 0.0361(14) 0.0561(17) 0.0340(14) 0.0186(12) 0.0217(12) 0.0130(13)
C21 0.0307(13) 0.0361(14) 0.0614(19) 0.0200(13) 0.0206(13) 0.0055(12)
C22 0.143(6) 0.093(5) 0.421(15) -0.057(7) 0.134(8) 0.000(5)
C23 0.174(7) 0.117(5) 0.142(6) 0.050(4) 0.063(5) 0.046(5)

loop_
_atom_type_symbol
_atom_type_description
_atom_type_scat_dispersion_real
_atom_type_scat_dispersion_imag
_atom_type_scat_source
C C 0.0033 0.0016 'International Tables Vol C Tables 4.2.6.8 and 6.1.1.4'
H H 0.0000 0.0000 'International Tables Vol C Tables 4.2.6.8 and 6.1.1.4'
O O 0.0106 0.0060 'International Tables Vol C Tables 4.2.6.8 and 6.1.1.4'
Mg Mg 0.0486 0.0363 'International Tables Vol C Tables 4.2.6.8 and 6.1.1.4'

loop_
_geom_angle_atom_site_label_1
_geom_angle_atom_site_label_2
_geom_angle_atom_site_label_3
_geom_angle
_geom_angle_site_symmetry_1
_geom_angle_site_symmetry_3
O1 Mg1 O6 117.80(8) . .
O1 Mg1 O2 127.26(8) . .
O6 Mg1 O2 114.94(8) . .
O1 Mg1 O4 106.91(8) . .
O6 Mg1 O4 82.72(7) . .
O2 Mg1 O4 79.01(6) . .
O1 Mg1 O3 94.54(9) . .
O6 Mg1 O3 98.85(9) . .
O2 Mg1 O3 77.70(7) . .
O4 Mg1 O3 154.95(8) . .
O1 Mg1 Mg2 124.54(7) . .
O6 Mg1 Mg2 40.21(5) . .
O2 Mg1 Mg2 95.85(6) . .
O4 Mg1 Mg2 42.84(4) . .
O3 Mg1 Mg2 131.36(8) . .
O1 Mg1 Mg2 134.84(6) . 2_665
O6 Mg1 Mg2 93.25(6) . 2_665
O2 Mg1 Mg2 38.96(5) . 2_665
O4 Mg1 Mg2 41.89(4) . 2_665
O3 Mg1 Mg2 113.23(6) . 2_665
Mg2 Mg1 Mg2 60.70(3) . 2_665
O2 Mg2 O6 171.44(8) 2_665 .
O2 Mg2 O4 80.09(7) 2_665 2_665
O6 Mg2 O4 100.24(7) . 2_665
O2 Mg2 O4 106.79(7) 2_665 .
O6 Mg2 O4 81.71(7) . .
O4 Mg2 O4 83.23(6) 2_665 .
O2 Mg2 O7 93.47(7) 2_665 .
O6 Mg2 O7 78.09(7) . .
O4 Mg2 O7 103.03(7) 2_665 .
O4 Mg2 O7 159.61(7) . .
O2 Mg2 O5 88.22(7) 2_665 .
O6 Mg2 O5 94.79(7) . .
O4 Mg2 O5 153.64(7) 2_665 .
O4 Mg2 O5 77.63(6) . .
O7 Mg2 O5 101.18(7) . .
O2 Mg2 Mg1 149.63(6) 2_665 .
O6 Mg2 Mg1 38.64(5) . .
O4 Mg2 Mg1 88.89(5) 2_665 .
O4 Mg2 Mg1 43.39(4) . .
O7 Mg2 Mg1 116.66(6) . .
O5 Mg2 Mg1 89.50(5) . .
O2 Mg2 Mg1 38.92(5) 2_665 2_665
O6 Mg2 Mg1 142.99(6) . 2_665
O4 Mg2 Mg1 43.02(4) 2_665 2_665
O4 Mg2 Mg1 88.05(5) . 2_665
O7 Mg2 Mg1 109.89(6) . 2_665
O5 Mg2 Mg1 117.65(6) . 2_665
Mg1 Mg2 Mg1 119.30(3) . 2_665
O2 Mg2 Mg2 94.58(6) 2_665 2_665
O6 Mg2 Mg2 91.21(6) . 2_665
O4 Mg2 Mg2 41.90(4) 2_665 2_665
O4 Mg2 Mg2 41.32(4) . 2_665
O7 Mg2 Mg2 141.29(6) . 2_665
O5 Mg2 Mg2 116.85(6) . 2_665
Mg1 Mg2 Mg2 59.89(3) . 2_665
Mg1 Mg2 Mg2 59.41(3) 2_665 2_665
C1 O1 Mg1 172.23(16) . .
C13 O2 Mg1 117.54(16) . .
C13 O2 Mg2 132.72(18) . 2_665
Mg1 O2 Mg2 102.12(7) . 2_665
C14 O3 C15 121.5(3) . .
C14 O3 Mg1 111.03(17) . .
C15 O3 Mg1 125.60(19) . .
C16 O4 Mg2 130.04(13) . 2_665
C16 O4 Mg2 110.24(13) . .
Mg2 O4 Mg2 96.77(6) 2_665 .
C16 O4 Mg1 122.88(14) . .
Mg2 O4 Mg1 95.09(7) 2_665 .
Mg2 O4 Mg1 93.77(6) . .
C18 O5 C17 112.99(19) . .
C18 O5 Mg2 132.40(17) . .
C17 O5 Mg2 113.14(13) . .
C19 O6 Mg1 141.95(15) . .
C19 O6 Mg2 114.31(15) . .
Mg1 O6 Mg2 101.14(7) . .
C21 O7 C20 112.4(2) . .
C21 O7 Mg2 121.76(15) . .
C20 O7 Mg2 111.38(14) . .
C22 O8 C23 84.5(9) . 2_666
O1 C1 C6 121.4(2) . .
O1 C1 C2 120.1(2) . .
C6 C1 C2 118.6(2) . .
C3 C2 C1 119.6(2) . .
C3 C2 C7 122.2(2) . .
C1 C2 C7 118.23(19) . .
C2 C3 C4 121.7(2) . .
C2 C3 H3 119.2 . .
C4 C3 H3 119.2 . .
C5 C4 C3 118.7(2) . .
C5 C4 H4 120.7 . .
C3 C4 H4 120.7 . .
C4 C5 C6 122.1(2) . .
C4 C5 H5 119.0 . .
C6 C5 H5 119.0 . .
C5 C6 C1 119.3(2) . .
C5 C6 C10 120.7(2) . .
C1 C6 C10 119.9(2) . .
C2 C7 C9 113.9(2) . .
C2 C7 C8 110.75(19) . .
C9 C7 C8 109.6(2) . .
C2 C7 H7 107.4 . .
C9 C7 H7 107.4 . .
C8 C7 H7 107.4 . .
C7 C8 H8A 109.5 . .
C7 C8 H8B 109.5 . .
H8A C8 H8B 109.5 . .
C7 C8 H8C 109.5 . .
H8A C8 H8C 109.5 . .
H8B C8 H8C 109.5 . .
C7 C9 H9A 109.5 . .
C7 C9 H9B 109.5 . .
H9A C9 H9B 109.5 . .
C7 C9 H9C 109.5 . .
H9A C9 H9C 109.5 . .
H9B C9 H9C 109.5 . .
C6 C10 C11 112.6(2) . .
C6 C10 C12 111.6(2) . .
C11 C10 C12 110.3(3) . .
C6 C10 H10 107.4 . .
C11 C10 H10 107.4 . .
C12 C10 H10 107.4 . .
C10 C11 H11A 109.5 . .
C10 C11 H11B 109.5 . .
H11A C11 H11B 109.5 . .
C10 C11 H11C 109.5 . .
H11A C11 H11C 109.5 . .
H11B C11 H11C 109.5 . .
C10 C12 H12A 109.5 . .
C10 C12 H12B 109.5 . .
H12A C12 H12B 109.5 . .
C10 C12 H12C 109.5 . .
H12A C12 H12C 109.5 . .
H12B C12 H12C 109.5 . .
C14 C13 O2 114.9(3) . .
C14 C13 H13A 108.5 . .
O2 C13 H13A 108.5 . .
C14 C13 H13B 108.5 . .
O2 C13 H13B 108.5 . .
H13A C13 H13B 107.5 . .
O3 C14 C13 117.6(3) . .
O3 C14 H14A 107.9 . .
C13 C14 H14A 107.9 . .
O3 C14 H14B 107.9 . .
C13 C14 H14B 107.9 . .
H14A C14 H14B 107.2 . .
O3 C15 H15A 109.5 . .
O3 C15 H15B 109.5 . .
H15A C15 H15B 109.5 . .
O3 C15 H15C 109.5 . .
H15A C15 H15C 109.5 . .
H15B C15 H15C 109.5 . .
O4 C16 C17 110.39(18) . .
O4 C16 H16A 109.6 . .
C17 C16 H16A 109.6 . .
O4 C16 H16B 109.6 . .
C17 C16 H16B 109.6 . .
H16A C16 H16B 108.1 . .
O5 C17 C16 107.14(18) . .
O5 C17 H17A 110.3 . .
C16 C17 H17A 110.3 . .
O5 C17 H17B 110.3 . .
C16 C17 H17B 110.3 . .
H17A C17 H17B 108.5 . .
O5 C18 H18A 109.5 . .
O5 C18 H18B 109.5 . .
H18A C18 H18B 109.5 . .
O5 C18 H18C 109.5 . .
H18A C18 H18C 109.5 . .
H18B C18 H18C 109.5 . .
O6 C19 C20 109.2(2) . .
O6 C19 H19A 109.8 . .
C20 C19 H19A 109.8 . .
O6 C19 H19B 109.8 . .
C20 C19 H19B 109.8 . .
H19A C19 H19B 108.3 . .
O7 C20 C19 106.4(2) . .
O7 C20 H20A 110.4 . .
C19 C20 H20A 110.4 . .
O7 C20 H20B 110.4 . .
C19 C20 H20B 110.4 . .
H20A C20 H20B 108.6 . .
O7 C21 H21A 109.5 . .
O7 C21 H21B 109.5 . .
H21A C21 H21B 109.5 . .
O7 C21 H21C 109.5 . .
H21A C21 H21C 109.5 . .
H21B C21 H21C 109.5 . .
O8 C22 C23 111.7(8) . .
O8 C22 C23 51.8(5) . 2_666
C23 C22 C23 90.6(7) . 2_666
C22 C23 O8 108.1(9) . 2_666
C22 C23 C22 89.4(7) . 2_666
O8 C23 C22 43.6(6) 2_666 2_666

loop_
_geom_bond_atom_site_label_1
_geom_bond_atom_site_label_2
_geom_bond_distance
_geom_bond_site_symmetry_2
Mg1 O1 1.8769(19) .
Mg1 O6 1.9508(17) .
Mg1 O2 1.9795(17) .
Mg1 O4 2.1101(17) .
Mg1 O3 2.177(2) .
Mg1 Mg2 3.0650(13) .
Mg1 Mg2 3.0803(12) 2_665
Mg2 O2 1.9808(17) 2_665
Mg2 O6 2.0170(18) .
Mg2 O4 2.0648(16) 2_665
Mg2 O4 2.0886(16) .
Mg2 O7 2.1462(17) .
Mg2 O5 2.1711(17) .
Mg2 Mg1 3.0803(12) 2_665
Mg2 Mg2 3.1052(14) 2_665
O1 C1 1.314(3) .
O2 C13 1.393(3) .
O2 Mg2 1.9807(17) 2_665
O3 C14 1.348(4) .
O3 C15 1.385(3) .
O4 C16 1.409(3) .
O4 Mg2 2.0647(16) 2_665
O5 C18 1.422(3) .
O5 C17 1.428(3) .
O6 C19 1.389(3) .
O7 C21 1.434(3) .
O7 C20 1.435(3) .
O8 C22 1.298(11) .
O8 C23 1.478(10) 2_666
C1 C6 1.421(3) .
C1 C2 1.422(3) .
C2 C3 1.387(3) .
C2 C7 1.511(3) .
C3 C4 1.387(3) .
C3 H3 0.9300 .
C4 C5 1.386(4) .
C4 H4 0.9300 .
C5 C6 1.387(4) .
C5 H5 0.9300 .
C6 C10 1.518(4) .
C7 C9 1.527(3) .
C7 C8 1.536(3) .
C7 H7 0.9800 .
C8 H8A 0.9600 .
C8 H8B 0.9600 .
C8 H8C 0.9600 .
C9 H9A 0.9600 .
C9 H9B 0.9600 .
C9 H9C 0.9600 .
C10 C11 1.522(4) .
C10 C12 1.525(4) .
C10 H10 0.9800 .
C11 H11A 0.9600 .
C11 H11B 0.9600 .
C11 H11C 0.9600 .
C12 H12A 0.9600 .
C12 H12B 0.9600 .
C12 H12C 0.9600 .
C13 C14 1.386(4) .
C13 H13A 0.9700 .
C13 H13B 0.9700 .
C14 H14A 0.9700 .
C14 H14B 0.9700 .
C15 H15A 0.9600 .
C15 H15B 0.9600 .
C15 H15C 0.9600 .
C16 C17 1.512(3) .
C16 H16A 0.9700 .
C16 H16B 0.9700 .
C17 H17A 0.9700 .
C17 H17B 0.9700 .
C18 H18A 0.9600 .
C18 H18B 0.9600 .
C18 H18C 0.9600 .
C19 C20 1.507(4) .
C19 H19A 0.9700 .
C19 H19B 0.9700 .
C20 H20A 0.9700 .
C20 H20B 0.9700 .
C21 H21A 0.9600 .
C21 H21B 0.9600 .
C21 H21C 0.9600 .
C22 C23 1.451(9) .
C22 C23 1.872(13) 2_666
C23 O8 1.478(10) 2_666
C23 C22 1.872(13) 2_666

loop_
_geom_torsion_atom_site_label_1
_geom_torsion_atom_site_label_2
_geom_torsion_atom_site_label_3
_geom_torsion_atom_site_label_4
_geom_torsion
_geom_torsion_site_symmetry_1
_geom_torsion_site_symmetry_4
O1 C1 C2 C3 177.4(2) . .
C6 C1 C2 C3 -3.3(3) . .
O1 C1 C2 C7 -3.4(3) . .
C6 C1 C2 C7 175.9(2) . .
C1 C2 C3 C4 1.7(3) . .
C7 C2 C3 C4 -177.5(2) . .
C2 C3 C4 C5 0.1(4) . .
C3 C4 C5 C6 -0.2(4) . .
C4 C5 C6 C1 -1.5(4) . .
C4 C5 C6 C10 179.1(2) . .
O1 C1 C6 C5 -177.5(2) . .
C2 C1 C6 C5 3.2(3) . .
O1 C1 C6 C10 1.9(3) . .
C2 C1 C6 C10 -177.4(2) . .
C3 C2 C7 C9 -18.3(3) . .
C1 C2 C7 C9 162.6(2) . .
C3 C2 C7 C8 105.8(3) . .
C1 C2 C7 C8 -73.3(3) . .
C5 C6 C10 C11 -52.1(3) . .
C1 C6 C10 C11 128.5(3) . .
C5 C6 C10 C12 72.5(3) . .
C1 C6 C10 C12 -106.9(3) . .
Mg1 O2 C13 C14 -8.8(5) . .
Mg2 O2 C13 C14 -152.3(3) 2_665 .
C15 O3 C14 C13 -176.1(4) . .
Mg1 O3 C14 C13 -10.9(6) . .
O2 C13 C14 O3 13.2(7) . .
Mg2 O4 C16 C17 166.19(15) 2_665 .
Mg2 O4 C16 C17 47.9(2) . .
Mg1 O4 C16 C17 -60.9(2) . .
C18 O5 C17 C16 -164.8(2) . .
Mg2 O5 C17 C16 27.3(2) . .
O4 C16 C17 O5 -49.3(3) . .
Mg1 O6 C19 C20 -160.6(2) . .
Mg2 O6 C19 C20 42.3(3) . .
C21 O7 C20 C19 175.0(2) . .
Mg2 O7 C20 C19 34.3(3) . .
O6 C19 C20 O7 -49.4(3) . .
C23 O8 C22 C23 -72.7(11) 2_666 .
O8 C22 C23 O8 88.7(13) . 2_666
C23 C22 C23 O8 40.1(7) 2_666 2_666
O8 C22 C23 C22 48.6(8) . 2_666
C23 C22 C23 C22 0.000(1) 2_666 2_666
